data_1572492
loop_
_publ_author_name
'Xiao, Jichao'
'Jia, Tingting'
'Chen, Shuang'
'Pan, Mengxiao'
'Li, Xingwei'

_publ_section_title
;
 Ni-catalyzed enantioselective three-component reductive alkylacylation of
 alkenes: modular access to structurally complex &#x3b1;-amino ketones.
;
_journal_issue 37
_journal_name_full 'Chemical science'
_journal_page_first 15489
_journal_page_last 15495
_journal_paper_doi 10.1039/d4sc04561k
_journal_volume 15
_journal_year 2024
_chemical_absolute_configuration ad
_chemical_formula_moiety 'C20 H23 N O2'
_chemical_formula_sum 'C20 H23 N O2'
_chemical_formula_weight 309.39
_space_group_crystal_system orthorhombic
_space_group_IT_number 19
_space_group_name_Hall 'P 2ac 2ab'
_space_group_name_H-M_alt 'P 21 21 21'
_atom_sites_solution_hydrogens mixed
_atom_sites_solution_primary dual
_audit_creation_date 2024-03-29
_audit_creation_method
;
Olex2 1.5
(compiled 2024.02.16 svn.r378c4104 for OlexSys, GUI svn.r6928)
;
_audit_update_record
;
2024-05-21 deposited with the CCDC.	2024-09-04 downloaded from the CCDC.
;
_cell_angle_alpha 90
_cell_angle_beta 90
_cell_angle_gamma 90
_cell_formula_units_Z 8
_cell_length_a 10.2015(5)
_cell_length_b 18.4915(8)
_cell_length_c 18.9255(9)
_cell_measurement_reflns_used 9984
_cell_measurement_temperature 242.00
_cell_measurement_theta_max 68.490
_cell_measurement_theta_min 3.341
_cell_volume 3570.1(3)
_computing_cell_refinement 'SAINT V8.40A (Bruker, 2019)'
_computing_data_reduction 'SAINT V8.40A (Bruker, 2019)'
_computing_molecular_graphics 'Olex2 1.5 (Dolomanov et al., 2009)'
_computing_publication_material 'Olex2 1.5 (Dolomanov et al., 2009)'
_computing_structure_refinement 'SHELXL 2019/2 (Sheldrick, 2015)'
_computing_structure_solution 'SHELXT 2018/2 (Sheldrick, 2018)'
_diffrn_ambient_temperature 242.00
_diffrn_measured_fraction_theta_full 0.983
_diffrn_measured_fraction_theta_max 0.981
_diffrn_measurement_device_type 'Bruker APEX-II CCD'
_diffrn_measurement_method '\f and \w scans'
_diffrn_radiation_type CuK\a
_diffrn_radiation_wavelength 1.54178
_diffrn_reflns_av_R_equivalents 0.0457
_diffrn_reflns_av_unetI/netI 0.0204
_diffrn_reflns_Laue_measured_fraction_full 0.983
_diffrn_reflns_Laue_measured_fraction_max 0.981
_diffrn_reflns_limit_h_max 12
_diffrn_reflns_limit_h_min -12
_diffrn_reflns_limit_k_max 20
_diffrn_reflns_limit_k_min -22
_diffrn_reflns_limit_l_max 22
_diffrn_reflns_limit_l_min -22
_diffrn_reflns_number 64173
_diffrn_reflns_point_group_measured_fraction_full 0.983
_diffrn_reflns_point_group_measured_fraction_max 0.980
_diffrn_reflns_theta_full 67.679
_diffrn_reflns_theta_max 68.808
_diffrn_reflns_theta_min 3.341
_diffrn_source_current 50.0
_diffrn_source_power 2.5
_diffrn_source_voltage 50.0
_diffrn_standards_number 0
_exptl_absorpt_coefficient_mu 0.581
_exptl_absorpt_correction_T_max 0.7531
_exptl_absorpt_correction_T_min 0.6341
_exptl_absorpt_correction_type multi-scan
_exptl_absorpt_process_details
;
SADABS-2016/2 (Bruker,2016/2) was used for absorption correction.
wR2(int) was 0.1204 before and 0.0733 after correction.
The Ratio of minimum to maximum transmission is 0.8420.
The \l/2 correction factor is Not present.
;
_exptl_crystal_colour 'clear light colourless'
_exptl_crystal_colour_lustre clear
_exptl_crystal_colour_modifier light
_exptl_crystal_colour_primary colourless
_exptl_crystal_density_diffrn 1.151
_exptl_crystal_description block
_exptl_crystal_F_000 1328
_exptl_crystal_size_max 0.3
_exptl_crystal_size_mid 0.2
_exptl_crystal_size_min 0.1
_refine_diff_density_max 0.151
_refine_diff_density_min -0.108
_refine_diff_density_rms 0.024
_refine_ls_abs_structure_details
;
 Flack x determined using 2702 quotients [(I+)-(I-)]/[(I+)+(I-)]
 (Parsons, Flack and Wagner, Acta Cryst. B69 (2013) 249-259).
;
_refine_ls_abs_structure_Flack 0.08(4)
_refine_ls_extinction_method none
_refine_ls_goodness_of_fit_ref 1.091
_refine_ls_hydrogen_treatment mixed
_refine_ls_matrix_type full
_refine_ls_number_parameters 429
_refine_ls_number_reflns 6483
_refine_ls_number_restraints 0
_refine_ls_restrained_S_all 1.091
_refine_ls_R_factor_all 0.0326
_refine_ls_R_factor_gt 0.0317
_refine_ls_shift/su_max 0.001
_refine_ls_shift/su_mean 0.000
_refine_ls_structure_factor_coef Fsqd
_refine_ls_weighting_details 'w=1/[\s^2^(Fo^2^)+(0.0383P)^2^+0.5153P] where P=(Fo^2^+2Fc^2^)/3'
_refine_ls_weighting_scheme calc
_refine_ls_wR_factor_gt 0.0824
_refine_ls_wR_factor_ref 0.0830
_reflns_Friedel_coverage 0.780
_reflns_Friedel_fraction_full 0.984
_reflns_Friedel_fraction_max 0.980
_reflns_number_gt 6325
_reflns_number_total 6483
_reflns_threshold_expression 'I > 2\s(I)'
_cod_data_source_file d4sc04561k2.cif
_cod_data_source_block s
_cod_depositor_comments 'Adding full bibliography for 1572492--1572493.cif.'
_cod_database_code 1572492
_shelx_shelxl_version_number 2019/2
_shelx_space_group_comment
;
The symmetry employed for this shelxl refinement is uniquely defined
by the following loop, which should always be used as a source of
symmetry information in preference to the above space-group names.
They are only intended as comments.
;
_shelx_estimated_absorpt_t_max 0.944
_shelx_estimated_absorpt_t_min 0.845
_olex2_refinement_description
;
1. Fixed Uiso
 At 1.2 times of:
  All C(H) groups, All C(H,H) groups
 At 1.5 times of:
  All C(H,H,H) groups
2.a Ternary CH refined with riding coordinates:
 C1(H1), C12(H12)
2.b Secondary CH2 refined with riding coordinates:
 C8(H8A,H8B), C26(H26A,H26B)
2.c Aromatic/amide H refined with riding coordinates:
 C20(H20), C22(H22), C24(H24), C28(H28), C30(H30), C36(H36), C40(H40), C5(H5),
 C21(H21), C11(H11), C23(H23), C13(H13), C29(H29), C15(H15), C31(H31), C2(H2),
 C33(H33), C37(H37), C19(H19), C39(H39)
2.d Idealised Me refined as rotating group:
 C25(H25A,H25B,H25C), C27(H27A,H27B,H27C), C7(H7A,H7B,H7C), C17(H17A,H17B,
 H17C), C35(H35A,H35B,H35C), C9(H9A,H9B,H9C)
;
_olex2_submission_special_instructions 'No special instructions were received'

loop_
_space_group_symop_operation_xyz
'x, y, z'
'-x+1/2, -y, z+1/2'
'-x, y+1/2, -z+1/2'
'x+1/2, -y+1/2, -z'

loop_
_atom_site_label
_atom_site_type_symbol
_atom_site_fract_x
_atom_site_fract_y
_atom_site_fract_z
_atom_site_U_iso_or_equiv
_atom_site_adp_type
_atom_site_occupancy
_atom_site_site_symmetry_order
_atom_site_calc_flag
_atom_site_refinement_flags_posn
_atom_site_refinement_flags_adp
_atom_site_refinement_flags_occupancy
_atom_site_disorder_assembly
_atom_site_disorder_group
O1 O 0.39086(15) 0.12979(7) 0.68118(8) 0.0449(3) Uani 1 1 d . . . . .
O4 O 0.42472(14) 0.38311(7) 0.75428(9) 0.0518(4) Uani 1 1 d . . . . .
O2 O 0.68227(15) 0.24790(8) 0.80941(9) 0.0552(4) Uani 1 1 d . . . . .
O3 O 0.63495(16) 0.47982(8) 0.65194(8) 0.0545(4) Uani 1 1 d . . . . .
N005 N 0.45393(17) 0.22818(9) 0.74385(8) 0.0371(4) Uani 1 1 d . . . . .
N006 N 0.55224(16) 0.47738(9) 0.78449(9) 0.0382(4) Uani 1 1 d . . . . .
C1 C 0.67418(18) 0.44028(9) 0.77049(9) 0.0338(4) Uani 1 1 d . . . . .
H1 H 0.666168 0.389227 0.785625 0.041 Uiso 1 1 calc R U . . .
C4 C 0.42023(17) 0.19445(9) 0.68402(10) 0.0339(4) Uani 1 1 d . . . . .
C6 C 0.61751(19) 0.19772(10) 0.83194(10) 0.0376(4) Uani 1 1 d . . . . .
C8 C 0.78665(18) 0.47635(10) 0.81164(10) 0.0359(4) Uani 1 1 d . . . . .
H8A H 0.774559 0.528857 0.809030 0.043 Uiso 1 1 calc R U . . .
H8B H 0.869043 0.464974 0.787449 0.043 Uiso 1 1 calc R U . . .
C10 C 0.41889(18) 0.24052(9) 0.61882(10) 0.0340(4) Uani 1 1 d . . . . .
C12 C 0.47266(18) 0.19162(10) 0.81099(10) 0.0351(4) Uani 1 1 d . . . . .
H12 H 0.449130 0.139949 0.805777 0.042 Uiso 1 1 calc R U . . .
C14 C 0.67608(18) 0.14475(10) 0.88244(10) 0.0363(4) Uani 1 1 d . . . . .
C16 C 0.81633(19) 0.40224(10) 0.66150(10) 0.0368(4) Uani 1 1 d . . . . .
C18 C 0.31930(18) 0.49635(10) 0.77323(10) 0.0377(4) Uani 1 1 d . . . . .
C20 C 0.7998(2) 0.15957(12) 0.90978(11) 0.0448(5) Uani 1 1 d . . . . .
H20 H 0.844306 0.201625 0.895534 0.054 Uiso 1 1 calc R U . . .
C22 C 0.3171(2) 0.55936(11) 0.81343(11) 0.0442(4) Uani 1 1 d . . . . .
H22 H 0.388292 0.570766 0.842920 0.053 Uiso 1 1 calc R U . . .
C24 C 0.8690(2) 0.34135(11) 0.69378(11) 0.0444(5) Uani 1 1 d . . . . .
H24 H 0.832032 0.323545 0.735812 0.053 Uiso 1 1 calc R U . . .
C26 C 0.38960(19) 0.22538(10) 0.87057(10) 0.0378(4) Uani 1 1 d . . . . .
H26A H 0.421219 0.205838 0.915581 0.045 Uiso 1 1 calc R U . . .
H26B H 0.407039 0.277497 0.871065 0.045 Uiso 1 1 calc R U . . .
C28 C 0.5031(2) 0.29889(11) 0.61089(11) 0.0481(5) Uani 1 1 d . . . . .
H28 H 0.561981 0.310784 0.647291 0.058 Uiso 1 1 calc R U . . .
C30 C 0.21224(19) 0.47996(12) 0.73080(12) 0.0463(5) Uani 1 1 d . . . . .
H30 H 0.211684 0.436902 0.704393 0.056 Uiso 1 1 calc R U . . .
C32 C 0.70248(19) 0.44282(9) 0.69044(10) 0.0372(4) Uani 1 1 d . . . . .
C34 C 0.43562(19) 0.44725(10) 0.77031(10) 0.0369(4) Uani 1 1 d . . . . .
C36 C 0.6128(2) 0.08152(11) 0.90237(12) 0.0474(5) Uani 1 1 d . . . . .
H36 H 0.529624 0.070477 0.883869 0.057 Uiso 1 1 calc R U . . .
C38 C 0.8018(2) 0.45536(10) 0.89021(10) 0.0430(5) Uani 1 1 d . . . . .
C40 C 0.1067(2) 0.52645(14) 0.72718(13) 0.0574(6) Uani 1 1 d . . . . .
H40 H 0.035377 0.515360 0.697687 0.069 Uiso 1 1 calc R U . . .
C5 C 0.3347(2) 0.22285(11) 0.56417(11) 0.0449(5) Uani 1 1 d . . . . .
H5 H 0.279283 0.182453 0.568337 0.054 Uiso 1 1 calc R U . . .
C21 C 0.1055(2) 0.58921(15) 0.76667(14) 0.0609(6) Uani 1 1 d . . . . .
H21 H 0.033463 0.620812 0.763958 0.073 Uiso 1 1 calc R U . . .
C11 C 0.3317(3) 0.26457(13) 0.50319(12) 0.0559(6) Uani 1 1 d . . . . .
H11 H 0.273026 0.252988 0.466584 0.067 Uiso 1 1 calc R U . . .
C23 C 0.9757(2) 0.30705(15) 0.66409(13) 0.0597(6) Uani 1 1 d . . . . .
H23 H 1.010057 0.265187 0.685338 0.072 Uiso 1 1 calc R U . . .
C3 C 0.2399(2) 0.21479(11) 0.86815(11) 0.0409(4) Uani 1 1 d . . . . .
C25 C 0.2070(3) 0.13443(13) 0.86341(17) 0.0657(7) Uani 1 1 d . . . . .
H25A H 0.236750 0.115541 0.818368 0.099 Uiso 1 1 calc R U . . .
H25B H 0.112895 0.127949 0.867367 0.099 Uiso 1 1 calc R U . . .
H25C H 0.250334 0.108715 0.901476 0.099 Uiso 1 1 calc R U . . .
C13 C 0.2095(2) 0.60547(13) 0.80996(14) 0.0562(6) Uani 1 1 d . . . . .
H13 H 0.208012 0.647882 0.837329 0.067 Uiso 1 1 calc R U . . .
C27 C 0.6712(3) 0.45457(17) 0.92935(13) 0.0700(7) Uani 1 1 d . . . . .
H27A H 0.630233 0.501755 0.925674 0.105 Uiso 1 1 calc R U . . .
H27B H 0.686119 0.443096 0.978710 0.105 Uiso 1 1 calc R U . . .
H27C H 0.614239 0.418367 0.908566 0.105 Uiso 1 1 calc R U . . .
C7 C 0.8911(3) 0.51134(14) 0.92441(14) 0.0699(7) Uani 1 1 d . . . . .
H7A H 0.976188 0.510391 0.901536 0.105 Uiso 1 1 calc R U . . .
H7B H 0.901346 0.500241 0.974194 0.105 Uiso 1 1 calc R U . . .
H7C H 0.852679 0.559031 0.919264 0.105 Uiso 1 1 calc R U . . .
C29 C 0.8579(2) 0.11322(14) 0.95753(13) 0.0557(6) Uani 1 1 d . . . . .
H29 H 0.941029 0.124066 0.976145 0.067 Uiso 1 1 calc R U . . .
C15 C 0.5008(3) 0.33975(13) 0.54942(12) 0.0580(6) Uani 1 1 d . . . . .
H15 H 0.558449 0.379036 0.544224 0.070 Uiso 1 1 calc R U . . .
C31 C 0.4149(3) 0.32312(13) 0.49632(12) 0.0574(6) Uani 1 1 d . . . . .
H31 H 0.412468 0.351539 0.455161 0.069 Uiso 1 1 calc R U . . .
C2 C 0.8715(3) 0.42729(12) 0.59895(12) 0.0565(6) Uani 1 1 d . . . . .
H2 H 0.834915 0.467641 0.576061 0.068 Uiso 1 1 calc R U . . .
C33 C 0.7938(2) 0.05096(14) 0.97795(13) 0.0602(6) Uani 1 1 d . . . . .
H33 H 0.832575 0.019658 1.011037 0.072 Uiso 1 1 calc R U . . .
C17 C 0.8666(3) 0.38111(13) 0.89629(13) 0.0609(6) Uani 1 1 d . . . . .
H17A H 0.809716 0.344775 0.875609 0.091 Uiso 1 1 calc R U . . .
H17B H 0.881391 0.369823 0.945705 0.091 Uiso 1 1 calc R U . . .
H17C H 0.949708 0.381584 0.871429 0.091 Uiso 1 1 calc R U . . .
C35 C 0.1764(2) 0.25473(19) 0.80712(15) 0.0735(8) Uani 1 1 d . . . . .
H35A H 0.201776 0.305271 0.808620 0.110 Uiso 1 1 calc R U . . .
H35B H 0.081866 0.250897 0.810855 0.110 Uiso 1 1 calc R U . . .
H35C H 0.205100 0.233591 0.762828 0.110 Uiso 1 1 calc R U . . .
C9 C 0.1836(2) 0.24431(14) 0.93726(13) 0.0571(6) Uani 1 1 d . . . . .
H9A H 0.218491 0.216840 0.976676 0.086 Uiso 1 1 calc R U . . .
H9B H 0.088866 0.240049 0.936566 0.086 Uiso 1 1 calc R U . . .
H9C H 0.207848 0.294763 0.942389 0.086 Uiso 1 1 calc R U . . .
C37 C 0.6725(3) 0.03473(13) 0.94960(14) 0.0604(6) Uani 1 1 d . . . . .
H37 H 0.630088 -0.008433 0.962492 0.072 Uiso 1 1 calc R U . . .
C19 C 0.9790(3) 0.39353(16) 0.57036(16) 0.0743(8) Uani 1 1 d . . . . .
H19 H 1.016227 0.411130 0.528296 0.089 Uiso 1 1 calc R U . . .
C39 C 1.0324(3) 0.33405(17) 0.60311(15) 0.0700(8) Uani 1 1 d . . . . .
H39 H 1.107284 0.311747 0.584099 0.084 Uiso 1 1 calc R U . . .
H006 H 0.5566(19) 0.5219(12) 0.7889(10) 0.029(5) Uiso 1 1 d . . . . .
H005 H 0.462(2) 0.2740(13) 0.7432(12) 0.041(6) Uiso 1 1 d . . . . .

loop_
_atom_site_aniso_label
_atom_site_aniso_U_11
_atom_site_aniso_U_22
_atom_site_aniso_U_33
_atom_site_aniso_U_23
_atom_site_aniso_U_13
_atom_site_aniso_U_12
O1 0.0596(9) 0.0231(7) 0.0521(8) 0.0015(5) -0.0090(7) -0.0037(6)
O4 0.0491(8) 0.0263(7) 0.0799(10) -0.0054(7) -0.0057(8) -0.0040(6)
O2 0.0487(8) 0.0417(8) 0.0751(10) 0.0190(7) -0.0070(8) -0.0131(7)
O3 0.0638(9) 0.0490(8) 0.0506(8) 0.0090(7) -0.0110(7) 0.0146(7)
N005 0.0502(9) 0.0235(8) 0.0374(8) 0.0030(6) -0.0049(7) -0.0017(7)
N006 0.0385(8) 0.0216(8) 0.0544(10) -0.0044(7) -0.0013(7) 0.0003(6)
C1 0.0367(9) 0.0226(8) 0.0421(9) -0.0002(7) -0.0010(8) 0.0006(7)
C4 0.0350(9) 0.0244(8) 0.0423(10) -0.0001(7) -0.0013(8) 0.0026(7)
C6 0.0416(10) 0.0285(9) 0.0427(10) 0.0022(8) 0.0006(8) -0.0030(8)
C8 0.0392(9) 0.0260(8) 0.0424(10) -0.0008(7) -0.0034(8) -0.0015(7)
C10 0.0400(10) 0.0250(9) 0.0369(9) -0.0025(7) 0.0014(8) 0.0044(7)
C12 0.0412(10) 0.0255(9) 0.0386(9) 0.0038(7) -0.0032(8) -0.0023(7)
C14 0.0356(9) 0.0323(9) 0.0410(10) 0.0001(8) 0.0029(8) 0.0033(7)
C16 0.0414(10) 0.0310(9) 0.0379(9) -0.0036(7) -0.0043(8) -0.0047(8)
C18 0.0369(9) 0.0319(9) 0.0443(10) 0.0056(8) 0.0051(8) -0.0031(7)
C20 0.0371(10) 0.0465(11) 0.0509(11) 0.0026(9) 0.0013(9) 0.0008(9)
C22 0.0411(10) 0.0407(11) 0.0508(11) -0.0009(9) 0.0053(9) 0.0019(8)
C24 0.0488(11) 0.0454(11) 0.0391(10) -0.0010(9) -0.0034(9) 0.0093(9)
C26 0.0417(10) 0.0324(9) 0.0392(9) 0.0006(8) -0.0063(8) -0.0004(8)
C28 0.0623(13) 0.0397(11) 0.0422(11) 0.0029(9) -0.0050(10) -0.0111(10)
C30 0.0384(10) 0.0460(11) 0.0546(12) 0.0024(9) 0.0015(9) -0.0084(9)
C32 0.0428(10) 0.0259(9) 0.0427(10) 0.0004(8) -0.0066(8) -0.0013(8)
C34 0.0409(10) 0.0276(9) 0.0421(10) 0.0020(8) 0.0010(8) -0.0021(7)
C36 0.0415(10) 0.0395(11) 0.0613(13) 0.0114(9) -0.0001(9) 0.0010(9)
C38 0.0542(12) 0.0364(10) 0.0385(10) -0.0033(8) -0.0068(9) 0.0006(9)
C40 0.0342(10) 0.0706(16) 0.0674(14) 0.0114(12) -0.0001(10) -0.0027(10)
C5 0.0506(12) 0.0424(11) 0.0416(10) -0.0033(8) -0.0023(9) -0.0021(9)
C21 0.0394(11) 0.0658(16) 0.0774(16) 0.0131(13) 0.0096(11) 0.0124(11)
C11 0.0647(14) 0.0656(15) 0.0374(10) -0.0018(10) -0.0082(10) -0.0008(12)
C23 0.0565(14) 0.0673(15) 0.0554(13) -0.0114(12) -0.0115(11) 0.0232(12)
C3 0.0401(10) 0.0428(11) 0.0399(10) -0.0010(8) -0.0026(8) -0.0018(8)
C25 0.0508(13) 0.0564(14) 0.0898(19) -0.0146(13) 0.0184(13) -0.0144(11)
C13 0.0537(13) 0.0483(12) 0.0667(14) -0.0011(11) 0.0169(11) 0.0099(10)
C27 0.0733(17) 0.096(2) 0.0405(11) -0.0002(12) 0.0069(12) 0.0073(15)
C7 0.0888(19) 0.0573(15) 0.0636(15) -0.0086(12) -0.0311(14) -0.0074(14)
C29 0.0419(12) 0.0680(15) 0.0573(13) 0.0048(11) -0.0053(10) 0.0095(10)
C15 0.0832(17) 0.0431(12) 0.0479(12) 0.0081(10) 0.0021(12) -0.0156(12)
C31 0.0818(17) 0.0525(14) 0.0380(11) 0.0087(9) 0.0018(11) 0.0017(12)
C2 0.0798(17) 0.0399(12) 0.0497(12) 0.0010(9) 0.0144(12) -0.0040(11)
C33 0.0565(14) 0.0650(15) 0.0592(13) 0.0189(12) 0.0024(11) 0.0222(12)
C17 0.0843(18) 0.0464(13) 0.0521(12) 0.0051(10) -0.0170(12) 0.0122(12)
C35 0.0443(13) 0.113(2) 0.0629(15) 0.0244(16) -0.0059(12) 0.0119(15)
C9 0.0504(12) 0.0646(14) 0.0562(13) -0.0116(11) 0.0014(11) 0.0045(11)
C37 0.0560(13) 0.0502(13) 0.0751(15) 0.0262(11) 0.0054(12) 0.0055(11)
C19 0.091(2) 0.0627(16) 0.0694(17) -0.0080(13) 0.0360(16) -0.0133(15)
C39 0.0516(14) 0.0849(19) 0.0733(17) -0.0263(15) 0.0138(12) 0.0013(13)

loop_
_atom_type_symbol
_atom_type_description
_atom_type_scat_dispersion_real
_atom_type_scat_dispersion_imag
_atom_type_scat_source
C C 0.0181 0.0091 'International Tables Vol C Tables 4.2.6.8 and 6.1.1.4'
H H 0.0000 0.0000 'International Tables Vol C Tables 4.2.6.8 and 6.1.1.4'
N N 0.0311 0.0180 'International Tables Vol C Tables 4.2.6.8 and 6.1.1.4'
O O 0.0492 0.0322 'International Tables Vol C Tables 4.2.6.8 and 6.1.1.4'

loop_
_geom_angle_atom_site_label_1
_geom_angle_atom_site_label_2
_geom_angle_atom_site_label_3
_geom_angle
_geom_angle_site_symmetry_1
_geom_angle_site_symmetry_3
_geom_angle_publ_flag
C4 N005 C12 123.88(16) . . ?
C4 N005 H005 118.5(15) . . ?
C12 N005 H005 117.6(15) . . ?
C1 N006 H006 116.3(14) . . ?
C34 N006 C1 122.00(15) . . ?
C34 N006 H006 118.7(14) . . ?
N006 C1 H1 109.2 . . ?
N006 C1 C8 110.09(14) . . ?
N006 C1 C32 109.06(15) . . ?
C8 C1 H1 109.2 . . ?
C8 C1 C32 110.14(15) . . ?
C32 C1 H1 109.2 . . ?
O1 C4 N005 123.45(17) . . ?
O1 C4 C10 120.83(16) . . ?
N005 C4 C10 115.73(15) . . ?
O2 C6 C12 119.26(17) . . ?
O2 C6 C14 120.50(18) . . ?
C14 C6 C12 120.17(16) . . ?
C1 C8 H8A 108.1 . . ?
C1 C8 H8B 108.1 . . ?
C1 C8 C38 116.93(16) . . ?
H8A C8 H8B 107.3 . . ?
C38 C8 H8A 108.1 . . ?
C38 C8 H8B 108.1 . . ?
C28 C10 C4 121.68(17) . . ?
C5 C10 C4 119.12(17) . . ?
C5 C10 C28 119.15(18) . . ?
N005 C12 C6 108.58(15) . . ?
N005 C12 H12 109.3 . . ?
N005 C12 C26 112.27(15) . . ?
C6 C12 H12 109.3 . . ?
C6 C12 C26 108.08(15) . . ?
C26 C12 H12 109.3 . . ?
C20 C14 C6 118.15(17) . . ?
C36 C14 C6 122.70(18) . . ?
C36 C14 C20 119.14(18) . . ?
C24 C16 C32 123.31(18) . . ?
C24 C16 C2 119.2(2) . . ?
C2 C16 C32 117.49(18) . . ?
C22 C18 C34 122.78(18) . . ?
C30 C18 C22 119.08(19) . . ?
C30 C18 C34 118.04(17) . . ?
C14 C20 H20 119.6 . . ?
C29 C20 C14 120.7(2) . . ?
C29 C20 H20 119.6 . . ?
C18 C22 H22 120.0 . . ?
C13 C22 C18 120.0(2) . . ?
C13 C22 H22 120.0 . . ?
C16 C24 H24 120.0 . . ?
C23 C24 C16 119.9(2) . . ?
C23 C24 H24 120.0 . . ?
C12 C26 H26A 107.8 . . ?
C12 C26 H26B 107.8 . . ?
H26A C26 H26B 107.1 . . ?
C3 C26 C12 118.12(16) . . ?
C3 C26 H26A 107.8 . . ?
C3 C26 H26B 107.8 . . ?
C10 C28 H28 119.9 . . ?
C15 C28 C10 120.2(2) . . ?
C15 C28 H28 119.9 . . ?
C18 C30 H30 119.8 . . ?
C40 C30 C18 120.4(2) . . ?
C40 C30 H30 119.8 . . ?
O3 C32 C1 120.02(18) . . ?
O3 C32 C16 120.43(18) . . ?
C16 C32 C1 119.50(16) . . ?
O4 C34 N006 122.04(18) . . ?
O4 C34 C18 121.55(17) . . ?
N006 C34 C18 116.39(16) . . ?
C14 C36 H36 120.1 . . ?
C37 C36 C14 119.8(2) . . ?
C37 C36 H36 120.1 . . ?
C27 C38 C8 112.51(18) . . ?
C27 C38 C17 109.4(2) . . ?
C7 C38 C8 107.35(18) . . ?
C7 C38 C27 108.8(2) . . ?
C7 C38 C17 108.65(19) . . ?
C17 C38 C8 109.97(17) . . ?
C30 C40 H40 119.9 . . ?
C30 C40 C21 120.3(2) . . ?
C21 C40 H40 119.9 . . ?
C10 C5 H5 119.9 . . ?
C10 C5 C11 120.3(2) . . ?
C11 C5 H5 119.9 . . ?
C40 C21 H21 120.0 . . ?
C13 C21 C40 120.0(2) . . ?
C13 C21 H21 120.0 . . ?
C5 C11 H11 120.0 . . ?
C31 C11 C5 120.0(2) . . ?
C31 C11 H11 120.0 . . ?
C24 C23 H23 119.9 . . ?
C24 C23 C39 120.2(2) . . ?
C39 C23 H23 119.9 . . ?
C25 C3 C26 110.10(18) . . ?
C25 C3 C9 108.38(19) . . ?
C35 C3 C26 112.57(18) . . ?
C35 C3 C25 109.6(2) . . ?
C35 C3 C9 108.52(19) . . ?
C9 C3 C26 107.53(17) . . ?
C3 C25 H25A 109.5 . . ?
C3 C25 H25B 109.5 . . ?
C3 C25 H25C 109.5 . . ?
H25A C25 H25B 109.5 . . ?
H25A C25 H25C 109.5 . . ?
H25B C25 H25C 109.5 . . ?
C22 C13 H13 119.9 . . ?
C21 C13 C22 120.2(2) . . ?
C21 C13 H13 119.9 . . ?
C38 C27 H27A 109.5 . . ?
C38 C27 H27B 109.5 . . ?
C38 C27 H27C 109.5 . . ?
H27A C27 H27B 109.5 . . ?
H27A C27 H27C 109.5 . . ?
H27B C27 H27C 109.5 . . ?
C38 C7 H7A 109.5 . . ?
C38 C7 H7B 109.5 . . ?
C38 C7 H7C 109.5 . . ?
H7A C7 H7B 109.5 . . ?
H7A C7 H7C 109.5 . . ?
H7B C7 H7C 109.5 . . ?
C20 C29 H29 120.0 . . ?
C33 C29 C20 119.9(2) . . ?
C33 C29 H29 120.0 . . ?
C28 C15 H15 119.9 . . ?
C31 C15 C28 120.3(2) . . ?
C31 C15 H15 119.9 . . ?
C11 C31 H31 120.0 . . ?
C15 C31 C11 120.0(2) . . ?
C15 C31 H31 120.0 . . ?
C16 C2 H2 119.8 . . ?
C19 C2 C16 120.5(2) . . ?
C19 C2 H2 119.8 . . ?
C29 C33 H33 120.1 . . ?
C29 C33 C37 119.8(2) . . ?
C37 C33 H33 120.1 . . ?
C38 C17 H17A 109.5 . . ?
C38 C17 H17B 109.5 . . ?
C38 C17 H17C 109.5 . . ?
H17A C17 H17B 109.5 . . ?
H17A C17 H17C 109.5 . . ?
H17B C17 H17C 109.5 . . ?
C3 C35 H35A 109.5 . . ?
C3 C35 H35B 109.5 . . ?
C3 C35 H35C 109.5 . . ?
H35A C35 H35B 109.5 . . ?
H35A C35 H35C 109.5 . . ?
H35B C35 H35C 109.5 . . ?
C3 C9 H9A 109.5 . . ?
C3 C9 H9B 109.5 . . ?
C3 C9 H9C 109.5 . . ?
H9A C9 H9B 109.5 . . ?
H9A C9 H9C 109.5 . . ?
H9B C9 H9C 109.5 . . ?
C36 C37 H37 119.7 . . ?
C33 C37 C36 120.6(2) . . ?
C33 C37 H37 119.7 . . ?
C2 C19 H19 119.9 . . ?
C2 C19 C39 120.1(2) . . ?
C39 C19 H19 119.9 . . ?
C23 C39 H39 120.0 . . ?
C19 C39 C23 120.0(2) . . ?
C19 C39 H39 120.0 . . ?

loop_
_geom_bond_atom_site_label_1
_geom_bond_atom_site_label_2
_geom_bond_distance
_geom_bond_site_symmetry_2
_geom_bond_publ_flag
O1 C4 1.234(2) . ?
O4 C34 1.229(2) . ?
O2 C6 1.216(2) . ?
O3 C32 1.214(2) . ?
N005 C4 1.338(2) . ?
N005 C12 1.452(2) . ?
N005 H005 0.85(2) . ?
N006 C1 1.445(2) . ?
N006 C34 1.341(3) . ?
N006 H006 0.83(2) . ?
C1 H1 0.9900 . ?
C1 C8 1.539(2) . ?
C1 C32 1.543(3) . ?
C4 C10 1.500(2) . ?
C6 C12 1.534(3) . ?
C6 C14 1.493(3) . ?
C8 H8A 0.9800 . ?
C8 H8B 0.9800 . ?
C8 C38 1.544(3) . ?
C10 C28 1.388(3) . ?
C10 C5 1.384(3) . ?
C12 H12 0.9900 . ?
C12 C26 1.543(3) . ?
C14 C20 1.391(3) . ?
C14 C36 1.388(3) . ?
C16 C24 1.389(3) . ?
C16 C32 1.487(3) . ?
C16 C2 1.390(3) . ?
C18 C22 1.392(3) . ?
C18 C30 1.389(3) . ?
C18 C34 1.495(3) . ?
C20 H20 0.9400 . ?
C20 C29 1.379(3) . ?
C22 H22 0.9400 . ?
C22 C13 1.391(3) . ?
C24 H24 0.9400 . ?
C24 C23 1.379(3) . ?
C26 H26A 0.9800 . ?
C26 H26B 0.9800 . ?
C26 C3 1.541(3) . ?
C28 H28 0.9400 . ?
C28 C15 1.387(3) . ?
C30 H30 0.9400 . ?
C30 C40 1.379(3) . ?
C36 H36 0.9400 . ?
C36 C37 1.385(3) . ?
C38 C27 1.524(3) . ?
C38 C7 1.523(3) . ?
C38 C17 1.528(3) . ?
C40 H40 0.9400 . ?
C40 C21 1.380(4) . ?
C5 H5 0.9400 . ?
C5 C11 1.388(3) . ?
C21 H21 0.9400 . ?
C21 C13 1.374(4) . ?
C11 H11 0.9400 . ?
C11 C31 1.382(3) . ?
C23 H23 0.9400 . ?
C23 C39 1.384(4) . ?
C3 C25 1.526(3) . ?
C3 C35 1.516(3) . ?
C3 C9 1.529(3) . ?
C25 H25A 0.9700 . ?
C25 H25B 0.9700 . ?
C25 H25C 0.9700 . ?
C13 H13 0.9400 . ?
C27 H27A 0.9700 . ?
C27 H27B 0.9700 . ?
C27 H27C 0.9700 . ?
C7 H7A 0.9700 . ?
C7 H7B 0.9700 . ?
C7 H7C 0.9700 . ?
C29 H29 0.9400 . ?
C29 C33 1.379(4) . ?
C15 H15 0.9400 . ?
C15 C31 1.368(3) . ?
C31 H31 0.9400 . ?
C2 H2 0.9400 . ?
C2 C19 1.373(4) . ?
C33 H33 0.9400 . ?
C33 C37 1.382(4) . ?
C17 H17A 0.9700 . ?
C17 H17B 0.9700 . ?
C17 H17C 0.9700 . ?
C35 H35A 0.9700 . ?
C35 H35B 0.9700 . ?
C35 H35C 0.9700 . ?
C9 H9A 0.9700 . ?
C9 H9B 0.9700 . ?
C9 H9C 0.9700 . ?
C37 H37 0.9400 . ?
C19 H19 0.9400 . ?
C19 C39 1.375(4) . ?
C39 H39 0.9400 . ?

loop_
_geom_torsion_atom_site_label_1
_geom_torsion_atom_site_label_2
_geom_torsion_atom_site_label_3
_geom_torsion_atom_site_label_4
_geom_torsion
_geom_torsion_site_symmetry_1
_geom_torsion_site_symmetry_2
_geom_torsion_site_symmetry_3
_geom_torsion_site_symmetry_4
_geom_torsion_publ_flag
O1 C4 C10 C28 -149.59(19) . . . . ?
O1 C4 C10 C5 28.1(3) . . . . ?
O2 C6 C12 N005 25.5(2) . . . . ?
O2 C6 C12 C26 -96.5(2) . . . . ?
O2 C6 C14 C20 8.2(3) . . . . ?
O2 C6 C14 C36 -171.2(2) . . . . ?
N005 C4 C10 C28 30.8(3) . . . . ?
N005 C4 C10 C5 -151.43(18) . . . . ?
N005 C12 C26 C3 70.2(2) . . . . ?
N006 C1 C8 C38 81.30(19) . . . . ?
N006 C1 C32 O3 8.5(2) . . . . ?
N006 C1 C32 C16 -174.20(15) . . . . ?
C1 N006 C34 O4 10.6(3) . . . . ?
C1 N006 C34 C18 -167.87(17) . . . . ?
C1 C8 C38 C27 -44.9(2) . . . . ?
C1 C8 C38 C7 -164.62(19) . . . . ?
C1 C8 C38 C17 77.3(2) . . . . ?
C4 N005 C12 C6 114.2(2) . . . . ?
C4 N005 C12 C26 -126.32(19) . . . . ?
C4 C10 C28 C15 179.0(2) . . . . ?
C4 C10 C5 C11 -179.92(19) . . . . ?
C6 C12 C26 C3 -170.03(16) . . . . ?
C6 C14 C20 C29 178.9(2) . . . . ?
C6 C14 C36 C37 -179.9(2) . . . . ?
C8 C1 C32 O3 -112.5(2) . . . . ?
C8 C1 C32 C16 64.9(2) . . . . ?
C10 C28 C15 C31 0.4(4) . . . . ?
C10 C5 C11 C31 1.3(3) . . . . ?
C12 N005 C4 O1 6.4(3) . . . . ?
C12 N005 C4 C10 -174.08(16) . . . . ?
C12 C6 C14 C20 -168.63(17) . . . . ?
C12 C6 C14 C36 12.0(3) . . . . ?
C12 C26 C3 C25 54.7(2) . . . . ?
C12 C26 C3 C35 -67.9(2) . . . . ?
C12 C26 C3 C9 172.61(17) . . . . ?
C14 C6 C12 N005 -157.67(16) . . . . ?
C14 C6 C12 C26 80.3(2) . . . . ?
C14 C20 C29 C33 0.8(3) . . . . ?
C14 C36 C37 C33 1.0(4) . . . . ?
C16 C24 C23 C39 1.5(3) . . . . ?
C16 C2 C19 C39 0.6(4) . . . . ?
C18 C22 C13 C21 -0.3(3) . . . . ?
C18 C30 C40 C21 -1.1(3) . . . . ?
C20 C14 C36 C37 0.8(3) . . . . ?
C20 C29 C33 C37 1.0(4) . . . . ?
C22 C18 C30 C40 1.7(3) . . . . ?
C22 C18 C34 O4 156.7(2) . . . . ?
C22 C18 C34 N006 -24.8(3) . . . . ?
C24 C16 C32 O3 -156.8(2) . . . . ?
C24 C16 C32 C1 25.9(3) . . . . ?
C24 C16 C2 C19 -1.8(3) . . . . ?
C24 C23 C39 C19 -2.7(4) . . . . ?
C28 C10 C5 C11 -2.1(3) . . . . ?
C28 C15 C31 C11 -1.2(4) . . . . ?
C30 C18 C22 C13 -1.0(3) . . . . ?
C30 C18 C34 O4 -27.0(3) . . . . ?
C30 C18 C34 N006 151.54(18) . . . . ?
C30 C40 C21 C13 -0.2(4) . . . . ?
C32 C1 C8 C38 -158.40(16) . . . . ?
C32 C16 C24 C23 -179.31(19) . . . . ?
C32 C16 C2 C19 178.2(2) . . . . ?
C34 N006 C1 C8 -162.84(17) . . . . ?
C34 N006 C1 C32 76.2(2) . . . . ?
C34 C18 C22 C13 175.36(19) . . . . ?
C34 C18 C30 C40 -174.81(18) . . . . ?
C36 C14 C20 C29 -1.7(3) . . . . ?
C40 C21 C13 C22 0.9(4) . . . . ?
C5 C10 C28 C15 1.3(3) . . . . ?
C5 C11 C31 C15 0.4(4) . . . . ?
C29 C33 C37 C36 -1.9(4) . . . . ?
C2 C16 C24 C23 0.7(3) . . . . ?
C2 C16 C32 O3 23.2(3) . . . . ?
C2 C16 C32 C1 -154.12(18) . . . . ?
C2 C19 C39 C23 1.6(4) . . . . ?
